data_7702908
loop_
_publ_author_name
'Millan, Simon'
'Gil-Hern\'andez, Beatriz'
'Milles, Erik'
'G\"okpinar, Serkan'
'Makhloufi, Gamall'
'Schmitz, Alexa'
'Schl\"usener, Carsten'
'Janiak, Christoph'

_publ_section_title
;
 rtl-M-MOFs (M = Cu, Zn) with a T-shaped bifunctional
 pyrazole-isophthalate ligand showing flexibility and S-shaped Type F-IV
 sorption isotherms with high saturation uptakes for M = Cu.
;
_journal_issue 23
_journal_name_full 'Dalton transactions (Cambridge, England : 2003)'
_journal_page_first 8057
_journal_page_last 8067
_journal_paper_doi 10.1039/c9dt01499c
_journal_volume 48
_journal_year 2019
_chemical_formula_sum 'C19 H24 Cu N6 O6'
_chemical_formula_weight 495.98
_space_group_crystal_system monoclinic
_space_group_IT_number 14
_space_group_name_Hall '-P 2ybc'
_space_group_name_H-M_alt 'P 1 21/c 1'
_atom_sites_solution_hydrogens geom
_audit_creation_method SHELXL-2018/3
_audit_update_record
;
2019-05-08 deposited with the CCDC.	2019-05-16 downloaded from the CCDC.
;
_cell_angle_alpha 90
_cell_angle_beta 107.355(7)
_cell_angle_gamma 90
_cell_formula_units_Z 4
_cell_length_a 12.7515(16)
_cell_length_b 12.8834(16)
_cell_length_c 13.5198(16)
_cell_measurement_reflns_used 586
_cell_measurement_temperature 100(2)
_cell_measurement_theta_max 18.216
_cell_measurement_theta_min 2.234
_cell_volume 2120.0(5)
_computing_cell_refinement 'SAINT (Bruker, 2015)'
_computing_data_collection 'APEX2 (Bruker, 2014)'
_computing_data_reduction 'SAINT (Bruker, 2015)'
_computing_molecular_graphics 'DIAMOND 4.5 (Brandenburg, 2018)'
_computing_publication_material 'SHELXL-97 (Sheldrick, 2008)'
_computing_structure_refinement 'SHELXL-2018/3 (Sheldrick, 2018)'
_computing_structure_solution 'SHELXT 2014/4 (Sheldrick, 2014)'
_diffrn_ambient_temperature 100(2)
_diffrn_measured_fraction_theta_full 0.997
_diffrn_measured_fraction_theta_max 0.997
_diffrn_measurement_device_type 'Bruker Kappa APEX-II CCD area detector'
_diffrn_measurement_method '\w scans'
_diffrn_radiation_monochromator 'multilayer mirror'
_diffrn_radiation_source 'microfocus sealed tube'
_diffrn_radiation_type MoK\a
_diffrn_radiation_wavelength 0.71073
_diffrn_reflns_av_R_equivalents 0.1177
_diffrn_reflns_av_unetI/netI 0.1326
_diffrn_reflns_Laue_measured_fraction_full 0.997
_diffrn_reflns_Laue_measured_fraction_max 0.997
_diffrn_reflns_limit_h_max 8
_diffrn_reflns_limit_h_min -12
_diffrn_reflns_limit_k_max 12
_diffrn_reflns_limit_k_min -12
_diffrn_reflns_limit_l_max 13
_diffrn_reflns_limit_l_min -13
_diffrn_reflns_number 7626
_diffrn_reflns_point_group_measured_fraction_full 0.997
_diffrn_reflns_point_group_measured_fraction_max 0.997
_diffrn_reflns_theta_full 20.523
_diffrn_reflns_theta_max 20.523
_diffrn_reflns_theta_min 1.673
_exptl_absorpt_coefficient_mu 1.080
_exptl_absorpt_correction_T_max 0.7445
_exptl_absorpt_correction_T_min 0.6270
_exptl_absorpt_correction_type multi-scan
_exptl_absorpt_process_details '(<i>SADABS</i>; Sheldrick, 2015)'
_exptl_crystal_colour green
_exptl_crystal_density_diffrn 1.554
_exptl_crystal_description pillar
_exptl_crystal_F_000 1028
_exptl_crystal_recrystallization_method 'Re-crystallisation from solvent: dimethylformamide'
_exptl_crystal_size_max 0.040
_exptl_crystal_size_mid 0.004
_exptl_crystal_size_min 0.004
_refine_diff_density_max 0.436
_refine_diff_density_min -0.363
_refine_diff_density_rms 0.080
_refine_ls_extinction_method none
_refine_ls_goodness_of_fit_ref 0.999
_refine_ls_hydrogen_treatment constr
_refine_ls_matrix_type full
_refine_ls_number_parameters 248
_refine_ls_number_reflns 2129
_refine_ls_number_restraints 10
_refine_ls_restrained_S_all 0.998
_refine_ls_R_factor_all 0.1311
_refine_ls_R_factor_gt 0.0672
_refine_ls_shift/su_max 0.000
_refine_ls_shift/su_mean 0.000
_refine_ls_structure_factor_coef Fsqd
_refine_ls_weighting_details 'w=1/[\s^2^(Fo^2^)+(0.0851P)^2^] where P=(Fo^2^+2Fc^2^)/3'
_refine_ls_weighting_scheme calc
_refine_ls_wR_factor_gt 0.1474
_refine_ls_wR_factor_ref 0.1756
_reflns_Friedel_coverage 0.000
_reflns_number_gt 1172
_reflns_number_total 2129
_reflns_threshold_expression 'I > 2\s(I)'
_cod_data_source_file c9dt01499c2.cif
_cod_data_source_block smp-30
_cod_original_sg_symbol_H-M 'P 21/c'
_cod_database_code 7702908
_shelx_shelxl_version_number 2018/3
_shelx_space_group_comment
;
The symmetry employed for this shelxl refinement is uniquely defined
by the following loop, which should always be used as a source of
symmetry information in preference to the above space-group names.
They are only intended as comments.
;

loop_
_space_group_symop_operation_xyz
'x, y, z'
'-x, y+1/2, -z+1/2'
'-x, -y, -z'
'x, -y-1/2, z-1/2'

loop_
_atom_site_label
_atom_site_type_symbol
_atom_site_fract_x
_atom_site_fract_y
_atom_site_fract_z
_atom_site_U_iso_or_equiv
_atom_site_adp_type
_atom_site_occupancy
_atom_site_site_symmetry_order
_atom_site_calc_flag
_atom_site_refinement_flags_posn
_atom_site_refinement_flags_adp
Cu Cu 0.08779(9) 0.56271(9) 0.53259(10) 0.0496(6) Uani 1 1 d . .
O1 O 0.1365(6) 0.4897(6) 0.4297(6) 0.062(2) Uani 1 1 d . .
O2 O -0.0090(6) 0.3817(5) 0.3742(5) 0.048(2) Uani 1 1 d . .
O3 O -0.0048(5) 0.1563(5) 0.0758(5) 0.051(2) Uani 1 1 d . .
O4 O 0.1443(6) 0.0514(6) 0.1256(6) 0.068(2) Uani 1 1 d . .
O5 O 0.9454(8) 0.1102(8) 0.3945(11) 0.137(5) Uani 1 1 d . .
N1 N 0.7705(6) 0.3406(7) 0.4031(7) 0.061(3) Uani 1 1 d . U
N2 N 0.7789(8) 0.2459(8) 0.3692(9) 0.103(4) Uani 1 1 d . U
H2N H 0.842022 0.216536 0.372076 0.124 Uiso 1 1 calc R U
N3 N 0.4896(8) 0.2515(8) 0.3042(8) 0.086(4) Uani 1 1 d . .
N4 N 0.4349(7) 0.3226(7) 0.3266(8) 0.069(3) Uani 1 1 d . .
N5 N 1.1220(11) 0.0683(12) 0.4328(11) 0.127(5) Uani 1 1 d . .
C1 C 0.1462(10) 0.3540(9) 0.3254(9) 0.063(4) Uani 1 1 d . .
C2 C 0.0930(9) 0.2792(8) 0.2511(9) 0.051(3) Uani 1 1 d . .
H2 H 0.015160 0.274161 0.232370 0.061 Uiso 1 1 calc R U
C3 C 0.1493(9) 0.2131(9) 0.2046(9) 0.057(3) Uani 1 1 d . .
C4 C 0.2662(9) 0.2240(9) 0.2295(9) 0.064(3) Uani 1 1 d . .
H4 H 0.307534 0.178301 0.200410 0.077 Uiso 1 1 calc R U
C5 C 0.3178(9) 0.3023(9) 0.2965(10) 0.057(3) Uani 1 1 d . .
C6 C 0.2602(9) 0.3647(9) 0.3434(9) 0.065(4) Uani 1 1 d . .
H6 H 0.298268 0.417174 0.389620 0.078 Uiso 1 1 calc R U
C7 C 0.0855(10) 0.4154(8) 0.3777(9) 0.051(3) Uani 1 1 d . .
C8 C 0.0910(10) 0.1320(9) 0.1331(10) 0.061(3) Uani 1 1 d . .
C9 C 0.6205(10) 0.4648(8) 0.4002(11) 0.098(5) Uani 1 1 d . .
H9A H 0.582175 0.460014 0.452985 0.146 Uiso 1 1 calc R U
H9B H 0.569468 0.489967 0.335104 0.146 Uiso 1 1 calc R U
H9C H 0.682253 0.513233 0.423499 0.146 Uiso 1 1 calc R U
C10 C 0.6634(9) 0.3579(8) 0.3829(9) 0.063(3) Uani 1 1 d . U
C11 C 0.6042(9) 0.2715(10) 0.3378(11) 0.085(4) Uani 1 1 d . U
C12 C 0.6782(10) 0.1972(11) 0.3286(14) 0.124(7) Uani 1 1 d . U
C13 C 0.6665(12) 0.0895(12) 0.2871(19) 0.224(13) Uani 1 1 d . .
H13A H 0.639284 0.091599 0.211280 0.336 Uiso 1 1 calc R U
H13B H 0.614328 0.051257 0.313935 0.336 Uiso 1 1 calc R U
H13C H 0.738068 0.054748 0.308856 0.336 Uiso 1 1 calc R U
C14 C 1.0386(18) 0.1195(16) 0.432(2) 0.211(14) Uani 1 1 d . .
H14 H 1.056400 0.181180 0.471856 0.253 Uiso 1 1 calc R U
C15 C 1.119(2) -0.0292(11) 0.3774(17) 0.237(14) Uani 1 1 d . .
H15A H 1.115214 -0.087238 0.423045 0.356 Uiso 1 1 calc R U
H15B H 1.185616 -0.035569 0.355845 0.356 Uiso 1 1 calc R U
H15C H 1.054282 -0.030326 0.316118 0.356 Uiso 1 1 calc R U
C16 C 1.2383(17) 0.1014(16) 0.4856(18) 0.229(12) Uani 1 1 d . .
H16A H 1.238832 0.172995 0.510206 0.344 Uiso 1 1 calc R U
H16B H 1.281240 0.097167 0.436507 0.344 Uiso 1 1 calc R U
H16C H 1.270759 0.055500 0.544669 0.344 Uiso 1 1 calc R U

loop_
_atom_site_aniso_label
_atom_site_aniso_U_11
_atom_site_aniso_U_22
_atom_site_aniso_U_33
_atom_site_aniso_U_23
_atom_site_aniso_U_13
_atom_site_aniso_U_12
Cu 0.0139(7) 0.0525(8) 0.0730(10) -0.0042(9) -0.0012(6) 0.0005(7)
O1 0.033(5) 0.062(5) 0.088(6) -0.022(5) 0.011(5) -0.007(4)
O2 0.026(4) 0.056(5) 0.059(5) -0.009(4) 0.007(4) -0.012(4)
O3 0.018(4) 0.054(5) 0.068(5) -0.013(4) -0.007(4) -0.004(4)
O4 0.028(5) 0.067(5) 0.095(6) -0.004(5) -0.005(4) -0.002(4)
O5 0.051(6) 0.104(7) 0.249(14) -0.017(8) 0.031(9) 0.020(6)
N1 0.012(4) 0.059(6) 0.100(8) -0.025(6) -0.003(5) 0.007(4)
N2 0.035(5) 0.099(8) 0.164(11) -0.070(8) 0.011(7) -0.002(6)
N3 0.039(7) 0.083(8) 0.128(10) -0.050(8) 0.013(7) -0.011(6)
N4 0.032(6) 0.069(7) 0.105(8) -0.031(6) 0.020(6) 0.008(6)
N5 0.054(8) 0.150(13) 0.167(13) 0.076(12) 0.019(9) 0.024(10)
C1 0.052(9) 0.051(8) 0.065(9) -0.015(7) -0.013(8) -0.016(7)
C2 0.026(6) 0.058(8) 0.073(9) 0.001(7) 0.021(7) 0.015(7)
C3 0.035(8) 0.071(8) 0.057(8) -0.013(7) 0.003(7) -0.004(7)
C4 0.030(8) 0.074(8) 0.075(9) -0.014(8) -0.005(7) 0.004(7)
C5 0.023(7) 0.058(8) 0.081(9) -0.024(7) 0.004(7) -0.009(7)
C6 0.030(8) 0.080(9) 0.078(9) -0.031(8) 0.007(7) -0.013(7)
C7 0.047(9) 0.042(8) 0.054(8) -0.023(7) 0.002(7) 0.012(7)
C8 0.032(8) 0.063(9) 0.083(10) -0.022(9) 0.011(8) -0.023(8)
C9 0.063(9) 0.081(9) 0.139(13) -0.051(9) 0.015(9) 0.001(8)
C10 0.029(6) 0.061(7) 0.085(9) -0.024(7) -0.001(7) -0.001(6)
C11 0.028(6) 0.090(9) 0.128(12) -0.060(9) 0.012(8) -0.014(6)
C12 0.025(7) 0.102(10) 0.219(18) -0.085(12) -0.003(10) -0.002(6)
C13 0.074(12) 0.138(15) 0.41(3) -0.179(19) -0.012(16) 0.024(11)
C14 0.107(16) 0.21(2) 0.36(4) 0.19(2) 0.14(2) 0.114(18)
C15 0.41(4) 0.050(10) 0.22(2) -0.055(13) 0.04(2) -0.026(16)
C16 0.15(2) 0.21(2) 0.26(3) -0.01(2) -0.03(2) 0.033(19)

loop_
_atom_type_symbol
_atom_type_description
_atom_type_scat_dispersion_real
_atom_type_scat_dispersion_imag
_atom_type_scat_source
C C 0.0033 0.0016 'International Tables Vol C Tables 4.2.6.8 and 6.1.1.4'
H H 0.0000 0.0000 'International Tables Vol C Tables 4.2.6.8 and 6.1.1.4'
N N 0.0061 0.0033 'International Tables Vol C Tables 4.2.6.8 and 6.1.1.4'
O O 0.0106 0.0060 'International Tables Vol C Tables 4.2.6.8 and 6.1.1.4'
Cu Cu 0.3201 1.2651 'International Tables Vol C Tables 4.2.6.8 and 6.1.1.4'

loop_
_geom_angle_atom_site_label_1
_geom_angle_atom_site_label_2
_geom_angle_atom_site_label_3
_geom_angle
_geom_angle_site_symmetry_1
_geom_angle_site_symmetry_3
O1 Cu O4 87.7(3) . 4_566
O1 Cu O3 88.8(3) . 2
O4 Cu O3 167.3(3) 4_566 2
O1 Cu O2 167.4(3) . 3_566
O4 Cu O2 91.3(3) 4_566 3_566
O3 Cu O2 89.4(3) 2 3_566
O1 Cu N1 99.3(3) . 3_666
O4 Cu N1 94.2(3) 4_566 3_666
O3 Cu N1 98.5(3) 2 3_666
O2 Cu N1 93.4(3) 3_566 3_666
O1 Cu Cu 83.5(2) . 3_566
O4 Cu Cu 82.4(2) 4_566 3_566
O3 Cu Cu 85.0(2) 2 3_566
O2 Cu Cu 83.9(2) 3_566 3_566
N1 Cu Cu 175.6(3) 3_666 3_566
C7 O1 Cu 123.6(7) . .
C7 O2 Cu 120.9(7) . 3_566
C8 O3 Cu 120.8(7) . 2_545
C8 O4 Cu 125.0(7) . 4_565
N2 N1 C10 105.6(9) . .
N2 N1 Cu 122.0(7) . 3_666
C10 N1 Cu 132.3(7) . 3_666
N1 N2 C12 113.3(10) . .
N1 N2 H2N 123.4 . .
C12 N2 H2N 123.4 . .
N4 N3 C11 112.8(10) . .
N3 N4 C5 113.9(10) . .
C14 N5 C15 124(2) . .
C14 N5 C16 125(2) . .
C15 N5 C16 111.0(16) . .
C6 C1 C2 116.4(12) . .
C6 C1 C7 122.9(11) . .
C2 C1 C7 120.8(11) . .
C3 C2 C1 122.6(11) . .
C3 C2 H2 118.7 . .
C1 C2 H2 118.7 . .
C2 C3 C4 118.6(11) . .
C2 C3 C8 120.6(11) . .
C4 C3 C8 120.8(11) . .
C5 C4 C3 118.9(11) . .
C5 C4 H4 120.6 . .
C3 C4 H4 120.6 . .
C6 C5 C4 121.0(10) . .
C6 C5 N4 114.6(10) . .
C4 C5 N4 124.3(11) . .
C5 C6 C1 122.2(11) . .
C5 C6 H6 118.9 . .
C1 C6 H6 118.9 . .
O1 C7 O2 127.8(10) . .
O1 C7 C1 115.7(11) . .
O2 C7 C1 116.1(10) . .
O4 C8 O3 126.5(11) . .
O4 C8 C3 117.4(11) . .
O3 C8 C3 115.6(11) . .
C10 C9 H9A 109.5 . .
C10 C9 H9B 109.5 . .
H9A C9 H9B 109.5 . .
C10 C9 H9C 109.5 . .
H9A C9 H9C 109.5 . .
H9B C9 H9C 109.5 . .
N1 C10 C11 110.4(10) . .
N1 C10 C9 120.9(10) . .
C11 C10 C9 128.4(10) . .
C12 C11 C10 107.5(10) . .
C12 C11 N3 120.9(11) . .
C10 C11 N3 131.6(11) . .
C11 C12 N2 103.2(11) . .
C11 C12 C13 133.5(12) . .
N2 C12 C13 123.3(12) . .
C12 C13 H13A 109.5 . .
C12 C13 H13B 109.5 . .
H13A C13 H13B 109.5 . .
C12 C13 H13C 109.5 . .
H13A C13 H13C 109.5 . .
H13B C13 H13C 109.5 . .
O5 C14 N5 136(3) . .
O5 C14 H14 112.2 . .
N5 C14 H14 112.2 . .
N5 C15 H15A 109.5 . .
N5 C15 H15B 109.5 . .
H15A C15 H15B 109.5 . .
N5 C15 H15C 109.5 . .
H15A C15 H15C 109.5 . .
H15B C15 H15C 109.5 . .
N5 C16 H16A 109.5 . .
N5 C16 H16B 109.5 . .
H16A C16 H16B 109.5 . .
N5 C16 H16C 109.5 . .
H16A C16 H16C 109.5 . .
H16B C16 H16C 109.5 . .

loop_
_geom_bond_atom_site_label_1
_geom_bond_atom_site_label_2
_geom_bond_distance
_geom_bond_site_symmetry_2
Cu O1 1.929(8) .
Cu O4 1.929(8) 4_566
Cu O3 1.948(6) 2
Cu O2 1.966(7) 3_566
Cu N1 2.154(8) 3_666
Cu Cu 2.687(2) 3_566
O1 C7 1.250(11) .
O2 C7 1.267(12) .
O3 C8 1.275(13) .
O4 C8 1.262(12) .
O5 C14 1.15(2) .
N1 N2 1.319(11) .
N1 C10 1.329(12) .
N2 C12 1.386(14) .
N2 H2N 0.8800 .
N3 N4 1.242(11) .
N3 C11 1.419(13) .
N4 C5 1.449(12) .
N5 C14 1.248(18) .
N5 C15 1.457(19) .
N5 C16 1.50(2) .
C1 C6 1.406(14) .
C1 C2 1.410(13) .
C1 C7 1.433(14) .
C2 C3 1.381(13) .
C2 H2 0.9500 .
C3 C4 1.433(13) .
C3 C8 1.466(14) .
C4 C5 1.384(13) .
C4 H4 0.9500 .
C5 C6 1.366(13) .
C6 H6 0.9500 .
C9 C10 1.526(13) .
C9 H9A 0.9800 .
C9 H9B 0.9800 .
C9 H9C 0.9800 .
C10 C11 1.381(14) .
C11 C12 1.376(15) .
C12 C13 1.487(17) .
C13 H13A 0.9800 .
C13 H13B 0.9800 .
C13 H13C 0.9800 .
C14 H14 0.9500 .
C15 H15A 0.9800 .
C15 H15B 0.9800 .
C15 H15C 0.9800 .
C16 H16A 0.9800 .
C16 H16B 0.9800 .
C16 H16C 0.9800 .

loop_
_geom_hbond_atom_site_label_D
_geom_hbond_atom_site_label_H
_geom_hbond_atom_site_label_A
_geom_hbond_distance_DH
_geom_hbond_distance_HA
_geom_hbond_distance_DA
_geom_hbond_angle_DHA
_geom_hbond_site_symmetry_A
_geom_hbond_publ_flag
N2 H2N O5 0.88 1.86 2.692(14) 156.5 . yes
C9 H9C O1 0.98 2.56 3.314(15) 133.9 3_666 yes
C9 H9C O4 0.98 2.54 3.314(15) 135.9 2_655 yes
C13 H13C O5 0.98 2.65 3.427(18) 136.6 . yes

loop_
_geom_torsion_atom_site_label_1
_geom_torsion_atom_site_label_2
_geom_torsion_atom_site_label_3
_geom_torsion_atom_site_label_4
_geom_torsion
_geom_torsion_site_symmetry_1
C10 N1 N2 C12 -1.7(17) .
Cu N1 N2 C12 -178.6(11) 3_666
C11 N3 N4 C5 -177.8(11) .
C6 C1 C2 C3 5.6(16) .
C7 C1 C2 C3 -175.0(10) .
C1 C2 C3 C4 -2.8(16) .
C1 C2 C3 C8 175.8(10) .
C2 C3 C4 C5 -2.0(16) .
C8 C3 C4 C5 179.4(11) .
C3 C4 C5 C6 3.8(18) .
C3 C4 C5 N4 -179.0(11) .
N3 N4 C5 C6 163.6(11) .
N3 N4 C5 C4 -13.8(17) .
C4 C5 C6 C1 -0.8(18) .
N4 C5 C6 C1 -178.3(11) .
C2 C1 C6 C5 -3.8(17) .
C7 C1 C6 C5 176.8(11) .
Cu O1 C7 O2 7.8(16) .
Cu O1 C7 C1 -164.5(7) .
Cu O2 C7 O1 -6.6(15) 3_566
Cu O2 C7 C1 165.6(7) 3_566
C6 C1 C7 O1 9.9(16) .
C2 C1 C7 O1 -169.4(10) .
C6 C1 C7 O2 -163.3(10) .
C2 C1 C7 O2 17.4(15) .
Cu O4 C8 O3 -6.3(18) 4_565
Cu O4 C8 C3 -177.0(7) 4_565
Cu O3 C8 O4 3.2(17) 2_545
Cu O3 C8 C3 174.1(7) 2_545
C2 C3 C8 O4 -152.2(11) .
C4 C3 C8 O4 26.4(17) .
C2 C3 C8 O3 36.0(16) .
C4 C3 C8 O3 -145.4(11) .
N2 N1 C10 C11 1.4(15) .
Cu N1 C10 C11 177.8(9) 3_666
N2 N1 C10 C9 -173.0(12) .
Cu N1 C10 C9 3.4(18) 3_666
N1 C10 C11 C12 -0.6(17) .
C9 C10 C11 C12 173.3(14) .
N1 C10 C11 N3 178.9(14) .
C9 C10 C11 N3 -7(3) .
N4 N3 C11 C12 173.8(14) .
N4 N3 C11 C10 -6(2) .
C10 C11 C12 N2 -0.4(18) .
N3 C11 C12 N2 -179.9(14) .
C10 C11 C12 C13 180(2) .
N3 C11 C12 C13 0(3) .
N1 N2 C12 C11 1.3(18) .
N1 N2 C12 C13 -178.9(17) .
C15 N5 C14 O5 0(4) .
C16 N5 C14 O5 177(2) .
